data_4325971
loop_
_publ_author_name
'M. Angeles Alvarez'
'M. Esther Garc\'ia'
'Roc\'io Gonz\'alez'
'Alberto Ramos'
'Miguel A. Ruiz'

_publ_section_title
;
 Heterometallic Derivatives of [Fe2Cp2(\m-PCy)(\m-CO)(CO)2]: Rational
 Synthesis of Polynuclear Complexes from Neutral Precursors Having
 Pyramidal-Phosphinidene Bridges
;
_journal_name_full 'Inorganic Chemistry'
_journal_page_first 7894
_journal_page_last 7906
_journal_paper_doi 10.1021/ic2012342
_journal_volume 50
_journal_year 2011
_chemical_compound_source 'synthesis as described'
_chemical_formula_moiety 'C23 H21 Fe3 O7 P1'
_chemical_formula_sum 'C23 H21 Fe3 O7 P'
_chemical_formula_weight 607.92
_chemical_name_systematic
;
 ?
;
_space_group_IT_number 2
_symmetry_cell_setting triclinic
_symmetry_Int_Tables_number 2
_symmetry_space_group_name_Hall '-P 1'
_symmetry_space_group_name_H-M 'P -1'
_atom_sites_solution_hydrogens geom
_atom_sites_solution_primary direct
_atom_sites_solution_secondary difmap
_audit_conform_dict_location ftp://ftp.iucr.org/pub/cif_core.dic
_audit_conform_dict_name cif_core.dic
_audit_conform_dict_version 2.2
_audit_creation_method 'WinGX routine CIF_UPDATE'
_cell_angle_alpha 109.399(8)
_cell_angle_beta 109.268(7)
_cell_angle_gamma 90.931(9)
_cell_formula_units_Z 4
_cell_length_a 11.0549(10)
_cell_length_b 14.8440(12)
_cell_length_c 16.0361(18)
_cell_measurement_reflns_used 1478
_cell_measurement_temperature 120.0(1)
_cell_measurement_theta_max 27.1
_cell_measurement_theta_min 2.88
_cell_measurement_wavelength 0.71073
_cell_volume 2319.6(4)
_computing_cell_refinement 'Bruker Smart'
_computing_data_collection 'Bruker Smart'
_computing_data_reduction 'Bruker Smart'
_computing_molecular_graphics 'Ortep-3 for Windows (Farrugia, 1997)'
_computing_publication_material 'WinGX publication routines (Farrugia, 1999)'
_computing_structure_refinement 'SHELXL-97 (Sheldrick, 1997)'
_computing_structure_solution 'SHELXL-97 (Sheldrick, 1997)'
_diffrn_ambient_temperature 120(2)
_diffrn_measured_fraction_theta_full 0.994
_diffrn_measured_fraction_theta_max 0.994
_diffrn_measurement_device_type 'Smart-CCD-1000 BRUKER'
_diffrn_measurement_method 'omega scans'
_diffrn_radiation_monochromator graphite
_diffrn_radiation_probe x-ray
_diffrn_radiation_source 'fine-focus sealed tube'
_diffrn_radiation_type MoK\a
_diffrn_radiation_wavelength 0.71073
_diffrn_reflns_av_R_equivalents 0.0245
_diffrn_reflns_av_unetI/netI 0.0243
_diffrn_reflns_limit_h_max 13
_diffrn_reflns_limit_h_min -13
_diffrn_reflns_limit_k_max 17
_diffrn_reflns_limit_k_min -18
_diffrn_reflns_limit_l_max 20
_diffrn_reflns_limit_l_min 0
_diffrn_reflns_number 27935
_diffrn_reflns_theta_full 26.73
_diffrn_reflns_theta_max 26.73
_diffrn_reflns_theta_min 1.47
_exptl_absorpt_coefficient_mu 1.963
_exptl_absorpt_correction_T_max 1
_exptl_absorpt_correction_T_min 0.571749
_exptl_absorpt_correction_type multi-scan
_exptl_absorpt_process_details 'BRUKER Sadabs'
_exptl_crystal_colour brown
_exptl_crystal_density_diffrn 1.741
_exptl_crystal_description prism
_exptl_crystal_F_000 1232
_exptl_crystal_size_max 0.61
_exptl_crystal_size_mid 0.40
_exptl_crystal_size_min 0.21
_refine_diff_density_max 0.375
_refine_diff_density_min -0.255
_refine_diff_density_rms 0.057
_refine_ls_extinction_method none
_refine_ls_goodness_of_fit_ref 1.063
_refine_ls_hydrogen_treatment constr
_refine_ls_matrix_type full
_refine_ls_number_parameters 613
_refine_ls_number_reflns 9792
_refine_ls_number_restraints 0
_refine_ls_restrained_S_all 1.063
_refine_ls_R_factor_all 0.0269
_refine_ls_R_factor_gt 0.0219
_refine_ls_shift/su_max 0.001
_refine_ls_shift/su_mean 0
_refine_ls_structure_factor_coef Fsqd
_refine_ls_weighting_details 'calc w=1/[\s^2^(Fo^2^)+(0.0281P)^2^+0.5678P] where P=(Fo^2^+2Fc^2^)/3'
_refine_ls_weighting_scheme calc
_refine_ls_wR_factor_gt 0.0552
_refine_ls_wR_factor_ref 0.057
_reflns_number_gt 8569
_reflns_number_total 9792
_reflns_threshold_expression >2sigma(I)
_cod_data_source_file ic2012342_si_002_2.cif
_cod_data_source_block compound2e
_cod_database_code 4325971

loop_
_symmetry_equiv_pos_as_xyz
'x, y, z'
'-x, -y, -z'

loop_
_atom_site_label
_atom_site_type_symbol
_atom_site_fract_x
_atom_site_fract_y
_atom_site_fract_z
_atom_site_U_iso_or_equiv
_atom_site_adp_type
_atom_site_occupancy
_atom_site_symmetry_multiplicity
_atom_site_calc_flag
_atom_site_refinement_flags
Fe1 Fe 0.29396(2) 0.352601(16) 0.335340(17) 0.01777(6) Uani 1 1 d .
Fe2 Fe 0.10478(2) 0.382008(16) 0.200819(16) 0.01812(6) Uani 1 1 d .
Fe3 Fe 0.05394(2) 0.100597(16) 0.182797(15) 0.01486(5) Uani 1 1 d .
P1 P 0.09458(4) 0.26610(3) 0.26263(3) 0.01375(8) Uani 1 1 d .
O1 O 0.23499(13) 0.46380(9) 0.49997(9) 0.0309(3) Uani 1 1 d .
O2 O -0.04663(13) 0.50514(9) 0.29694(10) 0.0319(3) Uani 1 1 d .
O3 O 0.30889(13) 0.54286(9) 0.32334(11) 0.0363(3) Uani 1 1 d .
O4 O 0.21155(13) 0.08265(10) 0.36242(9) 0.0314(3) Uani 1 1 d .
O5 O -0.20958(12) 0.12173(10) 0.07690(9) 0.0333(3) Uani 1 1 d .
O6 O 0.21992(13) 0.08923(10) 0.07088(9) 0.0327(3) Uani 1 1 d .
O7 O -0.02925(12) -0.10738(9) 0.11247(10) 0.0315(3) Uani 1 1 d .
C1 C 0.25432(15) 0.41690(12) 0.43426(12) 0.0209(3) Uani 1 1 d .
C2 C 0.01444(17) 0.45448(12) 0.26260(12) 0.0221(4) Uani 1 1 d .
C3 C 0.25906(17) 0.46347(13) 0.29848(13) 0.0246(4) Uani 1 1 d .
C4 C 0.14656(16) 0.09216(12) 0.29417(12) 0.0196(3) Uani 1 1 d .
C5 C -0.10743(17) 0.11598(12) 0.12189(12) 0.0212(3) Uani 1 1 d .
C6 C 0.15416(17) 0.09686(12) 0.11461(12) 0.0212(3) Uani 1 1 d .
C7 C 0.00440(16) -0.02612(12) 0.13847(12) 0.0211(3) Uani 1 1 d .
C8 C 0.42859(17) 0.27349(14) 0.39766(14) 0.0282(4) Uani 1 1 d .
H8 H 0.4163 0.2445 0.438 0.034 Uiso 1 1 calc R
C9 C 0.39227(16) 0.23003(13) 0.29933(13) 0.0267(4) Uani 1 1 d .
H9 H 0.3531 0.1667 0.2633 0.032 Uiso 1 1 calc R
C10 C 0.42524(17) 0.29875(15) 0.26433(15) 0.0329(4) Uani 1 1 d .
H10 H 0.4104 0.2894 0.2013 0.039 Uiso 1 1 calc R
C11 C 0.48568(17) 0.38527(14) 0.34364(16) 0.0347(5) Uani 1 1 d .
H11 H 0.5182 0.4423 0.3414 0.042 Uiso 1 1 calc R
C12 C 0.48743(16) 0.36951(14) 0.42494(15) 0.0315(4) Uani 1 1 d .
H12 H 0.5213 0.4141 0.4864 0.038 Uiso 1 1 calc R
C13 C 0.1462(2) 0.30656(14) 0.07722(13) 0.0306(4) Uani 1 1 d .
H13 H 0.2016 0.2601 0.0731 0.037 Uiso 1 1 calc R
C14 C 0.0125(2) 0.28909(14) 0.05762(12) 0.0288(4) Uani 1 1 d .
H14 H -0.0363 0.2292 0.0376 0.035 Uiso 1 1 calc R
C15 C -0.0342(2) 0.37868(15) 0.07375(13) 0.0350(5) Uani 1 1 d .
H15 H -0.1194 0.3884 0.0668 0.042 Uiso 1 1 calc R
C16 C 0.0716(2) 0.45197(15) 0.10259(14) 0.0395(5) Uani 1 1 d .
H16 H 0.0678 0.5177 0.1175 0.047 Uiso 1 1 calc R
C17 C 0.1822(2) 0.40703(15) 0.10437(14) 0.0371(5) Uani 1 1 d .
H17 H 0.265 0.4378 0.1206 0.045 Uiso 1 1 calc R
C18 C -0.00426(15) 0.29810(11) 0.34042(11) 0.0155(3) Uani 1 1 d .
H18 H 0.0145 0.3683 0.3723 0.019 Uiso 1 1 calc R
C19 C 0.02862(16) 0.25561(12) 0.41899(12) 0.0201(3) Uani 1 1 d .
H19A H 0.1212 0.2689 0.4538 0.024 Uiso 1 1 calc R
H19B H 0.0036 0.1862 0.3914 0.024 Uiso 1 1 calc R
C20 C -0.04350(19) 0.30041(14) 0.48638(13) 0.0294(4) Uani 1 1 d .
H20A H -0.0246 0.2718 0.5347 0.035 Uiso 1 1 calc R
H20B H -0.013 0.369 0.5175 0.035 Uiso 1 1 calc R
C21 C -0.18917(19) 0.28493(15) 0.43421(15) 0.0336(4) Uani 1 1 d .
H21A H -0.2307 0.3194 0.4777 0.04 Uiso 1 1 calc R
H21B H -0.2218 0.2168 0.4112 0.04 Uiso 1 1 calc R
C22 C -0.22353(18) 0.32004(15) 0.35113(14) 0.0296(4) Uani 1 1 d .
H22A H -0.2026 0.3897 0.3749 0.036 Uiso 1 1 calc R
H22B H -0.3159 0.3035 0.3159 0.036 Uiso 1 1 calc R
C23 C -0.15042(15) 0.27515(12) 0.28519(12) 0.0208(3) Uani 1 1 d .
H23A H -0.1719 0.3005 0.2344 0.025 Uiso 1 1 calc R
H23B H -0.176 0.2058 0.2574 0.025 Uiso 1 1 calc R
Fe51 Fe -0.32122(2) -0.084009(16) 0.308470(16) 0.01684(6) Uani 1 1 d .
Fe52 Fe -0.46609(2) -0.146460(16) 0.128536(16) 0.01560(6) Uani 1 1 d .
Fe53 Fe -0.41013(2) -0.378147(16) 0.207669(16) 0.01781(6) Uani 1 1 d .
P51 P -0.46247(4) -0.22294(3) 0.22989(3) 0.01483(8) Uani 1 1 d .
O51 O -0.48998(13) 0.02005(10) 0.40080(10) 0.0347(3) Uani 1 1 d .
O52 O -0.71364(13) -0.08514(11) 0.12989(10) 0.0346(3) Uani 1 1 d .
O53 O -0.37738(13) 0.05983(9) 0.21921(9) 0.0306(3) Uani 1 1 d .
O54 O -0.35333(14) -0.33099(11) 0.41071(9) 0.0403(4) Uani 1 1 d .
O55 O -0.17767(13) -0.35337(10) 0.16240(11) 0.0361(3) Uani 1 1 d .
O56 O -0.64367(13) -0.44876(10) 0.03587(9) 0.0331(3) Uani 1 1 d .
O57 O -0.36828(16) -0.57671(10) 0.18921(11) 0.0452(4) Uani 1 1 d .
C51 C -0.42751(17) -0.02437(12) 0.36262(12) 0.0239(4) Uani 1 1 d .
C52 C -0.61556(17) -0.10995(12) 0.13148(12) 0.0217(4) Uani 1 1 d .
C53 C -0.38466(16) -0.01927(12) 0.21891(12) 0.0218(4) Uani 1 1 d .
C54 C -0.38014(17) -0.34907(13) 0.33060(13) 0.0249(4) Uani 1 1 d .
C55 C -0.26911(17) -0.35884(13) 0.18099(13) 0.0250(4) Uani 1 1 d .
C56 C -0.55514(17) -0.41948(12) 0.10540(13) 0.0227(4) Uani 1 1 d .
C57 C -0.38448(19) -0.49916(13) 0.19605(13) 0.0282(4) Uani 1 1 d .
C58 C -0.16735(16) -0.15284(14) 0.36982(14) 0.0289(4) Uani 1 1 d .
H58 H -0.1759 -0.2159 0.3681 0.035 Uiso 1 1 calc R
C59 C -0.13757(16) -0.12307(13) 0.30323(13) 0.0265(4) Uani 1 1 d .
H59 H -0.1236 -0.163 0.2497 0.032 Uiso 1 1 calc R
C60 C -0.13262(16) -0.02157(13) 0.33222(13) 0.0260(4) Uani 1 1 d .
H60 H -0.1144 0.0167 0.3011 0.031 Uiso 1 1 calc R
C61 C -0.15978(17) 0.01126(14) 0.41578(13) 0.0278(4) Uani 1 1 d .
H61 H -0.1628 0.075 0.4498 0.033 Uiso 1 1 calc R
C62 C -0.18196(17) -0.07058(15) 0.43955(13) 0.0304(4) Uani 1 1 d .
H62 H -0.2023 -0.0697 0.4916 0.036 Uiso 1 1 calc R
C63 C -0.44225(17) -0.27066(13) 0.02292(12) 0.0228(4) Uani 1 1 d .
H63 H -0.4477 -0.3335 0.0221 0.027 Uiso 1 1 calc R
C64 C -0.54593(17) -0.22591(13) -0.01710(12) 0.0230(4) Uani 1 1 d .
H64 H -0.6321 -0.2538 -0.0482 0.028 Uiso 1 1 calc R
C65 C -0.49513(17) -0.12996(13) -0.00149(12) 0.0240(4) Uani 1 1 d .
H65 H -0.5422 -0.0847 -0.0211 0.029 Uiso 1 1 calc R
C66 C -0.36153(17) -0.11658(13) 0.04882(12) 0.0245(4) Uani 1 1 d .
H66 H -0.3045 -0.0606 0.0685 0.029 Uiso 1 1 calc R
C67 C -0.32843(17) -0.20284(13) 0.06444(12) 0.0241(4) Uani 1 1 d .
H67 H -0.246 -0.2131 0.0965 0.029 Uiso 1 1 calc R
C68 C -0.60962(15) -0.20993(12) 0.26499(11) 0.0169(3) Uani 1 1 d .
H68 H -0.6299 -0.145 0.2687 0.02 Uiso 1 1 calc R
C69 C -0.59005(16) -0.21425(12) 0.36301(12) 0.0206(3) Uani 1 1 d .
H69A H -0.5786 -0.2793 0.3618 0.025 Uiso 1 1 calc R
H69B H -0.5127 -0.1712 0.4096 0.025 Uiso 1 1 calc R
C70 C -0.70779(18) -0.18462(14) 0.39051(13) 0.0281(4) Uani 1 1 d .
H70A H -0.6955 -0.1889 0.4518 0.034 Uiso 1 1 calc R
H70B H -0.7154 -0.1181 0.3958 0.034 Uiso 1 1 calc R
C71 C -0.83166(17) -0.24886(14) 0.31769(14) 0.0299(4) Uani 1 1 d .
H71A H -0.905 -0.2254 0.3344 0.036 Uiso 1 1 calc R
H71B H -0.8286 -0.314 0.3181 0.036 Uiso 1 1 calc R
C72 C -0.84975(17) -0.25026(14) 0.21863(14) 0.0282(4) Uani 1 1 d .
H72A H -0.8641 -0.1868 0.2161 0.034 Uiso 1 1 calc R
H72B H -0.9256 -0.2956 0.1731 0.034 Uiso 1 1 calc R
C73 C -0.73094(15) -0.27918(12) 0.19203(12) 0.0218(4) Uani 1 1 d .
H73A H -0.72 -0.3445 0.1898 0.026 Uiso 1 1 calc R
H73B H -0.7437 -0.2773 0.1298 0.026 Uiso 1 1 calc R

loop_
_atom_site_aniso_label
_atom_site_aniso_U_11
_atom_site_aniso_U_22
_atom_site_aniso_U_33
_atom_site_aniso_U_23
_atom_site_aniso_U_13
_atom_site_aniso_U_12
Fe1 0.01252(11) 0.01581(12) 0.02315(12) 0.00480(10) 0.00629(9) 0.00090(9)
Fe2 0.02106(12) 0.01550(12) 0.02001(12) 0.00741(9) 0.00897(10) 0.00327(9)
Fe3 0.01595(11) 0.01319(11) 0.01489(11) 0.00400(9) 0.00583(9) 0.00197(9)
P1 0.01283(19) 0.01337(19) 0.01464(19) 0.00401(15) 0.00541(15) 0.00162(15)
O1 0.0308(7) 0.0260(7) 0.0262(7) -0.0015(6) 0.0092(6) 0.0019(5)
O2 0.0359(8) 0.0273(7) 0.0354(7) 0.0101(6) 0.0170(6) 0.0151(6)
O3 0.0303(7) 0.0204(7) 0.0532(9) 0.0141(6) 0.0082(7) -0.0039(6)
O4 0.0355(7) 0.0383(8) 0.0241(7) 0.0170(6) 0.0091(6) 0.0131(6)
O5 0.0250(7) 0.0320(7) 0.0286(7) 0.0045(6) -0.0022(6) 0.0079(6)
O6 0.0432(8) 0.0337(8) 0.0328(7) 0.0133(6) 0.0264(7) 0.0092(6)
O7 0.0293(7) 0.0168(7) 0.0397(8) 0.0082(6) 0.0037(6) 0.0003(5)
C1 0.0136(8) 0.0174(8) 0.0255(9) 0.0053(7) 0.0017(7) -0.0005(6)
C2 0.0250(9) 0.0175(8) 0.0217(8) 0.0078(7) 0.0048(7) 0.0013(7)
C3 0.0205(9) 0.0217(9) 0.0331(10) 0.0106(8) 0.0106(8) 0.0038(7)
C4 0.0229(9) 0.0177(8) 0.0211(8) 0.0066(7) 0.0116(7) 0.0042(7)
C5 0.0244(9) 0.0145(8) 0.0205(8) 0.0026(7) 0.0063(7) 0.0020(7)
C6 0.0270(9) 0.0164(8) 0.0185(8) 0.0051(7) 0.0072(7) 0.0025(7)
C7 0.0177(8) 0.0212(9) 0.0219(8) 0.0074(7) 0.0043(7) 0.0039(7)
C8 0.0180(9) 0.0310(10) 0.0355(10) 0.0135(8) 0.0074(8) 0.0108(7)
C9 0.0135(8) 0.0227(9) 0.0365(10) 0.0037(8) 0.0065(8) 0.0055(7)
C10 0.0188(9) 0.0477(12) 0.0385(11) 0.0168(10) 0.0163(8) 0.0121(8)
C11 0.0152(9) 0.0298(10) 0.0636(14) 0.0181(10) 0.0182(9) 0.0035(7)
C12 0.0130(8) 0.0303(10) 0.0379(11) 0.0026(8) 0.0019(8) 0.0049(7)
C13 0.0447(12) 0.0311(10) 0.0262(9) 0.0131(8) 0.0220(9) 0.0105(9)
C14 0.0437(11) 0.0256(10) 0.0160(8) 0.0066(7) 0.0104(8) 0.0016(8)
C15 0.0421(12) 0.0429(12) 0.0193(9) 0.0135(9) 0.0071(8) 0.0150(10)
C16 0.0686(15) 0.0258(10) 0.0305(11) 0.0182(9) 0.0171(10) 0.0106(10)
C17 0.0510(13) 0.0360(11) 0.0358(11) 0.0185(9) 0.0243(10) -0.0012(10)
C18 0.0147(8) 0.0143(8) 0.0166(8) 0.0031(6) 0.0069(6) 0.0025(6)
C19 0.0205(8) 0.0226(9) 0.0195(8) 0.0087(7) 0.0088(7) 0.0053(7)
C20 0.0390(11) 0.0349(11) 0.0238(9) 0.0129(8) 0.0202(8) 0.0125(9)
C21 0.0347(11) 0.0392(11) 0.0422(11) 0.0177(9) 0.0291(10) 0.0154(9)
C22 0.0218(9) 0.0381(11) 0.0342(10) 0.0129(9) 0.0162(8) 0.0131(8)
C23 0.0151(8) 0.0230(9) 0.0240(9) 0.0072(7) 0.0079(7) 0.0045(7)
Fe51 0.01576(12) 0.01690(12) 0.01742(12) 0.00618(9) 0.00542(9) -0.00035(9)
Fe52 0.01453(11) 0.01764(12) 0.01704(11) 0.00793(9) 0.00690(9) 0.00191(9)
Fe53 0.01893(12) 0.01549(12) 0.02059(12) 0.00744(9) 0.00795(10) 0.00346(9)
P51 0.01381(19) 0.0153(2) 0.0169(2) 0.00672(16) 0.00630(16) 0.00136(15)
O51 0.0358(8) 0.0293(7) 0.0368(8) 0.0012(6) 0.0209(7) 0.0040(6)
O52 0.0279(7) 0.0523(9) 0.0440(8) 0.0338(7) 0.0207(6) 0.0223(7)
O53 0.0391(8) 0.0190(7) 0.0330(7) 0.0127(6) 0.0086(6) 0.0005(6)
O54 0.0425(9) 0.0570(10) 0.0240(7) 0.0187(7) 0.0099(6) 0.0236(7)
O55 0.0272(7) 0.0381(8) 0.0507(9) 0.0170(7) 0.0222(7) 0.0075(6)
O56 0.0277(7) 0.0354(8) 0.0269(7) 0.0041(6) 0.0055(6) -0.0030(6)
O57 0.0662(11) 0.0209(7) 0.0411(9) 0.0104(6) 0.0103(8) 0.0131(7)
C51 0.0262(9) 0.0197(9) 0.0199(8) 0.0037(7) 0.0047(7) -0.0047(7)
C52 0.0243(9) 0.0247(9) 0.0204(8) 0.0133(7) 0.0081(7) 0.0039(7)
C53 0.0206(9) 0.0234(9) 0.0217(8) 0.0085(7) 0.0075(7) 0.0011(7)
C54 0.0241(9) 0.0222(9) 0.0297(10) 0.0119(8) 0.0083(8) 0.0087(7)
C55 0.0255(9) 0.0206(9) 0.0301(10) 0.0103(7) 0.0103(8) 0.0055(7)
C56 0.0258(9) 0.0183(8) 0.0279(9) 0.0080(7) 0.0146(8) 0.0029(7)
C57 0.0338(10) 0.0234(10) 0.0245(9) 0.0083(8) 0.0070(8) 0.0052(8)
C58 0.0165(8) 0.0274(10) 0.0377(11) 0.0168(8) -0.0020(8) -0.0001(7)
C59 0.0137(8) 0.0316(10) 0.0263(9) 0.0050(8) 0.0026(7) 0.0020(7)
C60 0.0171(8) 0.0304(10) 0.0283(9) 0.0119(8) 0.0043(7) -0.0064(7)
C61 0.0211(9) 0.0256(10) 0.0262(9) 0.0030(8) 0.0020(7) -0.0040(7)
C62 0.0201(9) 0.0478(12) 0.0212(9) 0.0169(9) 0.0005(7) -0.0033(8)
C63 0.0292(9) 0.0240(9) 0.0199(8) 0.0072(7) 0.0153(7) 0.0057(7)
C64 0.0236(9) 0.0261(9) 0.0166(8) 0.0047(7) 0.0066(7) 0.0008(7)
C65 0.0292(9) 0.0280(9) 0.0199(8) 0.0128(7) 0.0106(7) 0.0052(7)
C66 0.0250(9) 0.0305(10) 0.0241(9) 0.0115(8) 0.0148(8) -0.0008(7)
C67 0.0209(9) 0.0368(10) 0.0202(8) 0.0116(8) 0.0127(7) 0.0076(7)
C68 0.0163(8) 0.0176(8) 0.0212(8) 0.0096(7) 0.0093(7) 0.0032(6)
C69 0.0221(9) 0.0227(9) 0.0220(8) 0.0111(7) 0.0109(7) 0.0043(7)
C70 0.0334(10) 0.0313(10) 0.0323(10) 0.0160(8) 0.0225(9) 0.0107(8)
C71 0.0233(9) 0.0370(11) 0.0452(12) 0.0234(9) 0.0229(9) 0.0107(8)
C72 0.0168(9) 0.0329(10) 0.0400(11) 0.0181(9) 0.0115(8) 0.0050(7)
C73 0.0174(8) 0.0233(9) 0.0259(9) 0.0098(7) 0.0083(7) 0.0011(7)

loop_
_atom_type_symbol
_atom_type_description
_atom_type_scat_dispersion_real
_atom_type_scat_dispersion_imag
_atom_type_scat_source
C C 0.0033 0.0016 'International Tables Vol C Tables 4.2.6.8 and 6.1.1.4'
H H 0 0 'International Tables Vol C Tables 4.2.6.8 and 6.1.1.4'
Fe Fe 0.3463 0.8444 'International Tables Vol C Tables 4.2.6.8 and 6.1.1.4'
O O 0.0106 0.006 'International Tables Vol C Tables 4.2.6.8 and 6.1.1.4'
P P 0.1023 0.0942 'International Tables Vol C Tables 4.2.6.8 and 6.1.1.4'
F F 0.0171 0.0103 'International Tables Vol C Tables 4.2.6.8 and 6.1.1.4'

loop_
_geom_angle_atom_site_label_1
_geom_angle_atom_site_label_2
_geom_angle_atom_site_label_3
_geom_angle
C1 Fe1 C3 85.66(8)
C1 Fe1 C12 89.22(8)
C3 Fe1 C12 111.00(8)
C1 Fe1 C8 98.56(8)
C3 Fe1 C8 149.44(7)
C12 Fe1 C8 39.39(7)
C1 Fe1 C11 116.72(8)
C3 Fe1 C11 85.77(8)
C12 Fe1 C11 38.56(8)
C8 Fe1 C11 65.20(8)
C1 Fe1 C10 154.07(8)
C3 Fe1 C10 98.96(8)
C12 Fe1 C10 65.23(8)
C8 Fe1 C10 64.93(8)
C11 Fe1 C10 39.23(8)
C1 Fe1 C9 135.08(8)
C3 Fe1 C9 136.75(8)
C12 Fe1 C9 65.01(7)
C8 Fe1 C9 38.43(7)
C11 Fe1 C9 64.90(7)
C10 Fe1 C9 38.48(7)
C1 Fe1 P1 90.76(5)
C3 Fe1 P1 99.47(5)
C12 Fe1 P1 149.44(6)
C8 Fe1 P1 110.66(5)
C11 Fe1 P1 152.42(6)
C10 Fe1 P1 113.33(6)
C9 Fe1 P1 94.52(5)
C1 Fe1 Fe2 100.20(5)
C3 Fe1 Fe2 47.22(5)
C12 Fe1 Fe2 154.57(6)
C8 Fe1 Fe2 156.24(5)
C11 Fe1 Fe2 117.62(6)
C10 Fe1 Fe2 101.57(6)
C9 Fe1 Fe2 119.04(5)
P1 Fe1 Fe2 54.812(14)
C2 Fe2 C3 87.65(8)
C2 Fe2 C15 89.01(8)
C3 Fe2 C15 139.05(8)
C2 Fe2 C16 93.59(8)
C3 Fe2 C16 99.77(8)
C15 Fe2 C16 39.77(8)
C2 Fe2 C17 128.94(8)
C3 Fe2 C17 85.59(8)
C15 Fe2 C17 65.46(9)
C16 Fe2 C17 38.67(8)
C2 Fe2 C14 120.30(8)
C3 Fe2 C14 148.03(8)
C15 Fe2 C14 39.00(7)
C16 Fe2 C14 65.81(8)
C17 Fe2 C14 65.18(8)
C2 Fe2 C13 154.00(8)
C3 Fe2 C13 109.84(8)
C15 Fe2 C13 65.12(8)
C16 Fe2 C13 65.24(8)
C17 Fe2 C13 38.92(7)
C14 Fe2 C13 38.60(8)
C2 Fe2 P1 92.96(6)
C3 Fe2 P1 98.83(5)
C15 Fe2 P1 122.11(6)
C16 Fe2 P1 160.50(6)
C17 Fe2 P1 138.09(6)
C14 Fe2 P1 95.10(5)
C13 Fe2 P1 102.74(5)
C2 Fe2 Fe1 103.28(6)
C3 Fe2 Fe1 47.11(5)
C15 Fe2 Fe1 167.09(6)
C16 Fe2 Fe1 140.89(7)
C17 Fe2 Fe1 108.27(6)
C14 Fe2 Fe1 128.54(5)
C13 Fe2 Fe1 102.71(6)
P1 Fe2 Fe1 54.249(15)
C7 Fe3 C6 95.89(8)
C7 Fe3 C5 89.32(7)
C6 Fe3 C5 111.08(8)
C7 Fe3 C4 88.47(8)
C6 Fe3 C4 110.23(8)
C5 Fe3 C4 138.64(8)
C7 Fe3 P1 167.48(6)
C6 Fe3 P1 96.55(6)
C5 Fe3 P1 87.55(5)
C4 Fe3 P1 85.89(5)
C18 P1 Fe1 111.43(5)
C18 P1 Fe2 110.30(5)
Fe1 P1 Fe2 70.939(16)
C18 P1 Fe3 108.42(5)
Fe1 P1 Fe3 124.22(2)
Fe2 P1 Fe3 127.01(2)
O1 C1 Fe1 175.26(15)
O2 C2 Fe2 174.11(15)
O3 C3 Fe1 137.07(15)
O3 C3 Fe2 137.26(15)
Fe1 C3 Fe2 85.67(7)
O4 C4 Fe3 174.94(15)
O5 C5 Fe3 174.97(16)
O6 C6 Fe3 176.03(15)
O7 C7 Fe3 177.53(16)
C9 C8 C12 108.10(18)
C9 C8 Fe1 72.22(10)
C12 C8 Fe1 70.02(10)
C9 C8 H8 126
C12 C8 H8 126
Fe1 C8 H8 123.4
C8 C9 C10 108.29(17)
C8 C9 Fe1 69.36(10)
C10 C9 Fe1 70.40(10)
C8 C9 H9 125.9
C10 C9 H9 125.9
Fe1 C9 H9 126
C9 C10 C11 107.33(18)
C9 C10 Fe1 71.11(10)
C11 C10 Fe1 69.64(11)
C9 C10 H10 126.3
C11 C10 H10 126.3
Fe1 C10 H10 124.5
C12 C11 C10 108.15(17)
C12 C11 Fe1 70.11(10)
C10 C11 Fe1 71.13(10)
C12 C11 H11 125.9
C10 C11 H11 125.9
Fe1 C11 H11 124.4
C11 C12 C8 108.11(18)
C11 C12 Fe1 71.32(11)
C8 C12 Fe1 70.59(10)
C11 C12 H12 125.9
C8 C12 H12 125.9
Fe1 C12 H12 123.8
C14 C13 C17 108.34(18)
C14 C13 Fe2 70.58(10)
C17 C13 Fe2 70.29(11)
C14 C13 H13 125.8
C17 C13 H13 125.8
Fe2 C13 H13 124.9
C13 C14 C15 107.66(18)
C13 C14 Fe2 70.83(11)
C15 C14 Fe2 69.22(11)
C13 C14 H14 126.2
C15 C14 H14 126.2
Fe2 C14 H14 125.4
C14 C15 C16 108.19(19)
C14 C15 Fe2 71.78(11)
C16 C15 Fe2 70.41(11)
C14 C15 H15 125.9
C16 C15 H15 125.9
Fe2 C15 H15 123.5
C17 C16 C15 107.60(18)
C17 C16 Fe2 71.53(11)
C15 C16 Fe2 69.82(10)
C17 C16 H16 126.2
C15 C16 H16 126.2
Fe2 C16 H16 124.1
C16 C17 C13 108.21(19)
C16 C17 Fe2 69.80(11)
C13 C17 Fe2 70.79(10)
C16 C17 H17 125.9
C13 C17 H17 125.9
Fe2 C17 H17 125.1
C23 C18 C19 109.08(13)
C23 C18 P1 113.26(11)
C19 C18 P1 115.36(11)
C23 C18 H18 106.1
C19 C18 H18 106.1
P1 C18 H18 106.1
C18 C19 C20 109.63(13)
C18 C19 H19A 109.7
C20 C19 H19A 109.7
C18 C19 H19B 109.7
C20 C19 H19B 109.7
H19A C19 H19B 108.2
C21 C20 C19 111.68(15)
C21 C20 H20A 109.3
C19 C20 H20A 109.3
C21 C20 H20B 109.3
C19 C20 H20B 109.3
H20A C20 H20B 107.9
C20 C21 C22 111.46(15)
C20 C21 H21A 109.3
C22 C21 H21A 109.3
C20 C21 H21B 109.3
C22 C21 H21B 109.3
H21A C21 H21B 108
C21 C22 C23 111.55(15)
C21 C22 H22A 109.3
C23 C22 H22A 109.3
C21 C22 H22B 109.3
C23 C22 H22B 109.3
H22A C22 H22B 108
C22 C23 C18 109.97(14)
C22 C23 H23A 109.7
C18 C23 H23A 109.7
C22 C23 H23B 109.7
C18 C23 H23B 109.7
H23A C23 H23B 108.2
C51 Fe51 C53 85.89(8)
C51 Fe51 C62 91.97(8)
C53 Fe51 C62 144.00(8)
C51 Fe51 C61 91.66(8)
C53 Fe51 C61 104.31(7)
C62 Fe51 C61 39.76(7)
C51 Fe51 C58 125.75(8)
C53 Fe51 C58 145.45(7)
C62 Fe51 C58 38.95(8)
C61 Fe51 C58 65.55(7)
C51 Fe51 C60 124.73(8)
C53 Fe51 C60 86.44(7)
C62 Fe51 C60 65.49(7)
C61 Fe51 C60 38.64(7)
C58 Fe51 C60 64.92(7)
C51 Fe51 C59 155.36(7)
C53 Fe51 C59 106.90(7)
C62 Fe51 C59 65.18(7)
C61 Fe51 C59 65.08(7)
C58 Fe51 C59 38.55(7)
C60 Fe51 C59 38.73(7)
C51 Fe51 P51 92.55(6)
C53 Fe51 P51 99.02(5)
C62 Fe51 P51 116.98(6)
C61 Fe51 P51 156.53(5)
C58 Fe51 P51 93.53(5)
C60 Fe51 P51 142.69(5)
C59 Fe51 P51 105.70(5)
C51 Fe51 Fe52 102.27(6)
C53 Fe51 Fe52 47.32(5)
C62 Fe51 Fe52 163.36(6)
C61 Fe51 Fe52 146.12(5)
C58 Fe51 Fe52 124.43(6)
C60 Fe51 Fe52 111.55(5)
C59 Fe51 Fe52 101.81(5)
P51 Fe51 Fe52 54.511(14)
C52 Fe52 C53 87.77(8)
C52 Fe52 C64 92.11(7)
C53 Fe52 C64 142.37(7)
C52 Fe52 C65 92.89(7)
C53 Fe52 C65 102.50(7)
C64 Fe52 C65 39.89(7)
C52 Fe52 C66 126.53(7)
C53 Fe52 C66 84.43(7)
C64 Fe52 C66 65.69(7)
C65 Fe52 C66 38.82(7)
C52 Fe52 C63 125.08(8)
C53 Fe52 C63 144.15(7)
C64 Fe52 C63 38.88(7)
C65 Fe52 C63 65.71(7)
C66 Fe52 C63 65.12(7)
C52 Fe52 C67 156.14(7)
C53 Fe52 C67 105.55(7)
C64 Fe52 C67 65.19(7)
C65 Fe52 C67 65.24(7)
C66 Fe52 C67 38.81(7)
C63 Fe52 C67 38.62(7)
C52 Fe52 P51 90.36(5)
C53 Fe52 P51 99.35(5)
C64 Fe52 P51 118.27(5)
C65 Fe52 P51 158.00(5)
C66 Fe52 P51 143.11(5)
C63 Fe52 P51 94.81(5)
C67 Fe52 P51 106.44(5)
C52 Fe52 Fe51 102.31(6)
C53 Fe52 Fe51 47.41(5)
C64 Fe52 Fe51 163.64(5)
C65 Fe52 Fe51 144.63(5)
C66 Fe52 Fe51 110.10(5)
C63 Fe52 Fe51 124.77(5)
C67 Fe52 Fe51 101.24(5)
P51 Fe52 Fe51 54.774(15)
C57 Fe53 C54 90.04(8)
C57 Fe53 C56 90.94(8)
C54 Fe53 C56 132.50(8)
C57 Fe53 C55 90.91(8)
C54 Fe53 C55 114.21(8)
C56 Fe53 C55 113.25(8)
C57 Fe53 P51 173.19(6)
C54 Fe53 P51 86.20(6)
C56 Fe53 P51 87.43(6)
C55 Fe53 P51 95.81(6)
C68 P51 Fe52 111.69(5)
C68 P51 Fe51 110.03(5)
Fe52 P51 Fe51 70.715(16)
C68 P51 Fe53 109.97(5)
Fe52 P51 Fe53 123.15(2)
Fe51 P51 Fe53 126.08(2)
O51 C51 Fe51 175.13(15)
O52 C52 Fe52 176.94(15)
O53 C53 Fe52 137.29(14)
O53 C53 Fe51 137.44(14)
Fe52 C53 Fe51 85.27(7)
O54 C54 Fe53 175.99(16)
O55 C55 Fe53 175.08(16)
O56 C56 Fe53 175.42(16)
O57 C57 Fe53 179.45(19)
C59 C58 C62 108.27(16)
C59 C58 Fe51 71.26(10)
C62 C58 Fe51 69.43(10)
C59 C58 H58 125.9
C62 C58 H58 125.9
Fe51 C58 H58 125
C58 C59 C60 107.92(17)
C58 C59 Fe51 70.20(10)
C60 C59 Fe51 70.15(10)
C58 C59 H59 126
C60 C59 H59 126
Fe51 C59 H59 125.2
C61 C60 C59 108.35(16)
C61 C60 Fe51 69.69(10)
C59 C60 Fe51 71.12(10)
C61 C60 H60 125.8
C59 C60 H60 125.8
Fe51 C60 H60 125
C60 C61 C62 107.86(17)
C60 C61 Fe51 71.67(10)
C62 C61 Fe51 69.97(10)
C60 C61 H61 126.1
C62 C61 H61 126.1
Fe51 C61 H61 123.9
C58 C62 C61 107.60(16)
C58 C62 Fe51 71.62(10)
C61 C62 Fe51 70.27(10)
C58 C62 H62 126.2
C61 C62 H62 126.2
Fe51 C62 H62 123.6
C64 C63 C67 107.79(16)
C64 C63 Fe52 68.99(10)
C67 C63 Fe52 70.70(10)
C64 C63 H63 126.1
C67 C63 H63 126.1
Fe52 C63 H63 125.8
C63 C64 C65 108.00(15)
C63 C64 Fe52 72.13(10)
C65 C64 Fe52 70.15(10)
C63 C64 H64 126
C65 C64 H64 126
Fe52 C64 H64 123.4
C66 C65 C64 107.63(15)
C66 C65 Fe52 71.42(10)
C64 C65 Fe52 69.96(9)
C66 C65 H65 126.2
C64 C65 H65 126.2
Fe52 C65 H65 124.1
C65 C66 C67 108.33(16)
C65 C66 Fe52 69.76(9)
C67 C66 Fe52 71.25(9)
C65 C66 H66 125.8
C67 C66 H66 125.8
Fe52 C66 H66 124.8
C63 C67 C66 108.24(15)
C63 C67 Fe52 70.68(9)
C66 C67 Fe52 69.94(10)
C63 C67 H67 125.9
C66 C67 H67 125.9
Fe52 C67 H67 125.1
C73 C68 C69 109.09(13)
C73 C68 P51 114.38(11)
C69 C68 P51 115.21(11)
C73 C68 H68 105.8
C69 C68 H68 105.8
P51 C68 H68 105.8
C70 C69 C68 109.94(14)
C70 C69 H69A 109.7
C68 C69 H69A 109.7
C70 C69 H69B 109.7
C68 C69 H69B 109.7
H69A C69 H69B 108.2
C71 C70 C69 111.27(15)
C71 C70 H70A 109.4
C69 C70 H70A 109.4
C71 C70 H70B 109.4
C69 C70 H70B 109.4
H70A C70 H70B 108
C70 C71 C72 111.19(14)
C70 C71 H71A 109.4
C72 C71 H71A 109.4
C70 C71 H71B 109.4
C72 C71 H71B 109.4
H71A C71 H71B 108
C71 C72 C73 111.36(14)
C71 C72 H72A 109.4
C73 C72 H72A 109.4
C71 C72 H72B 109.4
C73 C72 H72B 109.4
H72A C72 H72B 108
C68 C73 C72 109.96(14)
C68 C73 H73A 109.7
C72 C73 H73A 109.7
C68 C73 H73B 109.7
C72 C73 H73B 109.7
H73A C73 H73B 108.2

loop_
_geom_bond_atom_site_label_1
_geom_bond_atom_site_label_2
_geom_bond_distance
Fe1 C1 1.7567(18)
Fe1 C3 1.9295(17)
Fe1 C12 2.1016(18)
Fe1 C8 2.1090(18)
Fe1 C11 2.1172(18)
Fe1 C10 2.1368(18)
Fe1 C9 2.1460(17)
Fe1 P1 2.2548(5)
Fe1 Fe2 2.6260(4)
Fe2 C2 1.7653(18)
Fe2 C3 1.9329(18)
Fe2 C15 2.0927(19)
Fe2 C16 2.1005(18)
Fe2 C17 2.1230(19)
Fe2 C14 2.1262(18)
Fe2 C13 2.1294(18)
Fe2 P1 2.2706(5)
Fe3 C7 1.7789(17)
Fe3 C6 1.7853(17)
Fe3 C5 1.7888(17)
Fe3 C4 1.7888(17)
Fe3 P1 2.3177(5)
P1 C18 1.8704(16)
O1 C1 1.143(2)
O2 C2 1.145(2)
O3 C3 1.172(2)
O4 C4 1.149(2)
O5 C5 1.144(2)
O6 C6 1.149(2)
O7 C7 1.147(2)
C8 C9 1.401(3)
C8 C12 1.419(3)
C8 H8 0.93
C9 C10 1.411(3)
C9 H9 0.93
C10 C11 1.428(3)
C10 H10 0.93
C11 C12 1.393(3)
C11 H11 0.93
C12 H12 0.93
C13 C14 1.406(3)
C13 C17 1.417(3)
C13 H13 0.93
C14 C15 1.409(3)
C14 H14 0.93
C15 C16 1.426(3)
C15 H15 0.93
C16 C17 1.399(3)
C16 H16 0.93
C17 H17 0.93
C18 C23 1.532(2)
C18 C19 1.533(2)
C18 H18 0.98
C19 C20 1.534(2)
C19 H19A 0.97
C19 H19B 0.97
C20 C21 1.522(3)
C20 H20A 0.97
C20 H20B 0.97
C21 C22 1.525(3)
C21 H21A 0.97
C21 H21B 0.97
C22 C23 1.526(2)
C22 H22A 0.97
C22 H22B 0.97
C23 H23A 0.97
C23 H23B 0.97
Fe51 C51 1.7650(19)
Fe51 C53 1.9370(17)
Fe51 C62 2.0986(17)
Fe51 C61 2.1026(18)
Fe51 C58 2.1272(18)
Fe51 C60 2.1282(17)
Fe51 C59 2.1409(17)
Fe51 P51 2.2692(6)
Fe51 Fe52 2.6220(5)
Fe52 C52 1.7579(18)
Fe52 C53 1.9342(18)
Fe52 C64 2.0976(17)
Fe52 C65 2.1002(16)
Fe52 C66 2.1218(16)
Fe52 C63 2.1385(17)
Fe52 C67 2.1389(17)
Fe52 P51 2.2618(5)
Fe53 C57 1.7807(19)
Fe53 C54 1.7836(19)
Fe53 C56 1.7890(18)
Fe53 C55 1.7895(18)
Fe53 P51 2.3246(5)
P51 C68 1.8823(16)
O51 C51 1.146(2)
O52 C52 1.146(2)
O53 C53 1.174(2)
O54 C54 1.152(2)
O55 C55 1.153(2)
O56 C56 1.155(2)
O57 C57 1.142(2)
C58 C59 1.409(3)
C58 C62 1.409(3)
C58 H58 0.93
C59 C60 1.416(3)
C59 H59 0.93
C60 C61 1.400(3)
C60 H60 0.93
C61 C62 1.429(3)
C61 H61 0.93
C62 H62 0.93
C63 C64 1.410(2)
C63 C67 1.414(2)
C63 H63 0.93
C64 C65 1.432(2)
C64 H64 0.93
C65 C66 1.403(2)
C65 H65 0.93
C66 C67 1.416(3)
C66 H66 0.93
C67 H67 0.93
C68 C73 1.531(2)
C68 C69 1.538(2)
C68 H68 0.98
C69 C70 1.533(2)
C69 H69A 0.97
C69 H69B 0.97
C70 C71 1.520(3)
C70 H70A 0.97
C70 H70B 0.97
C71 C72 1.527(3)
C71 H71A 0.97
C71 H71B 0.97
C72 C73 1.535(2)
C72 H72A 0.97
C72 H72B 0.97
C73 H73A 0.97
C73 H73B 0.97
